data_1513893
loop_
_publ_author_name
'Zhu, Bo-Lin'
'Hao, Xiao-Ting'
'Shi, Wei'

_publ_section_title
;
 Structures and reactivity of doubly-bridged dicyclopentadienyl dinuclear
 iron complexes
;
_journal_name_full 'Inorganica Chimica Acta'
_journal_page_first 21
_journal_page_last 26
_journal_paper_doi 10.1016/j.ica.2014.01.027
_journal_volume 414
_journal_year 2014
_chemical_formula_sum 'C26 H26 Cl2 Fe2 O3 Si2'
_chemical_formula_weight 625.25
_chemical_name_systematic
; 
 ? 
;
_space_group_IT_number 14
_symmetry_cell_setting monoclinic
_symmetry_space_group_name_Hall '-P 2ybc'
_symmetry_space_group_name_H-M 'P 1 21/c 1'
_atom_sites_solution_hydrogens geom
_atom_sites_solution_primary direct
_atom_sites_solution_secondary difmap
_audit_creation_method SHELXL-97
_cell_angle_alpha 90.00
_cell_angle_beta 91.853(6)
_cell_angle_gamma 90.00
_cell_formula_units_Z 4
_cell_length_a 19.536(6)
_cell_length_b 9.562(3)
_cell_length_c 14.828(5)
_cell_measurement_reflns_used 2560
_cell_measurement_temperature 296(2)
_cell_measurement_theta_max 25.59
_cell_measurement_theta_min 2.53
_cell_volume 2768.5(15)
_computing_cell_refinement 'Bruker SMART'
_computing_data_collection 'Bruker SMART'
_computing_data_reduction 'Bruker SAINT'
_computing_molecular_graphics 'Bruker SHELXTL'
_computing_publication_material 'Bruker SHELXTL'
_computing_structure_refinement 'SHELXL-97 (Sheldrick, 1997)'
_computing_structure_solution 'SHELXS-97 (Sheldrick, 1990)'
_diffrn_ambient_temperature 296(2)
_diffrn_measured_fraction_theta_full 0.990
_diffrn_measured_fraction_theta_max 0.990
_diffrn_measurement_device_type 'CCD area detector'
_diffrn_measurement_method 'phi and omega scans'
_diffrn_radiation_monochromator graphite
_diffrn_radiation_source 'fine-focus sealed tube'
_diffrn_radiation_type MoK\a
_diffrn_radiation_wavelength 0.71073
_diffrn_reflns_av_R_equivalents 0.0727
_diffrn_reflns_av_sigmaI/netI 0.0842
_diffrn_reflns_limit_h_max 23
_diffrn_reflns_limit_h_min -23
_diffrn_reflns_limit_k_max 9
_diffrn_reflns_limit_k_min -11
_diffrn_reflns_limit_l_max 17
_diffrn_reflns_limit_l_min -12
_diffrn_reflns_number 13370
_diffrn_reflns_theta_full 25.01
_diffrn_reflns_theta_max 25.01
_diffrn_reflns_theta_min 2.37
_exptl_absorpt_coefficient_mu 1.354
_exptl_absorpt_correction_T_max 0.8765
_exptl_absorpt_correction_T_min 0.8125
_exptl_absorpt_correction_type multi-scan
_exptl_absorpt_process_details sadabs
_exptl_crystal_colour brown
_exptl_crystal_density_diffrn 1.500
_exptl_crystal_density_meas ?
_exptl_crystal_density_method 'not measured'
_exptl_crystal_description block
_exptl_crystal_F_000 1280
_exptl_crystal_size_max 0.16
_exptl_crystal_size_mid 0.15
_exptl_crystal_size_min 0.10
_refine_diff_density_max 1.615
_refine_diff_density_min -0.687
_refine_diff_density_rms 0.111
_refine_ls_extinction_coef 0.0024(6)
_refine_ls_extinction_expression Fc^*^=kFc[1+0.001xFc^2^\l^3^/sin(2\q)]^-1/4^
_refine_ls_extinction_method SHELXL
_refine_ls_goodness_of_fit_ref 1.028
_refine_ls_hydrogen_treatment constr
_refine_ls_matrix_type full
_refine_ls_number_parameters 321
_refine_ls_number_reflns 4836
_refine_ls_number_restraints 0
_refine_ls_restrained_S_all 1.028
_refine_ls_R_factor_all 0.1348
_refine_ls_R_factor_gt 0.0753
_refine_ls_shift/su_max 0.000
_refine_ls_shift/su_mean 0.000
_refine_ls_structure_factor_coef Fsqd
_refine_ls_weighting_details 'calc w=1/[\s^2^(Fo^2^)+(0.1066P)^2^+6.6872P] where P=(Fo^2^+2Fc^2^)/3'
_refine_ls_weighting_scheme calc
_refine_ls_wR_factor_gt 0.1838
_refine_ls_wR_factor_ref 0.2271
_reflns_number_gt 2660
_reflns_number_total 4836
_reflns_threshold_expression >2sigma(I)
_cod_data_source_file 121127c.cif
_cod_data_source_block 121127c
_cod_depositor_comments
;
The following automatic conversions were performed:

'_symmetry_cell_setting' value 'Monoclinic' changed to 'monoclinic'
according to the built-in table from CIF Core dictionary named
'cif_core.dic' version 2.4.1 from 2010-06-29.

Automatic conversion script
Id: cif_fix_values 2281 2013-09-26 08:29:07Z andrius 

The following automatic conversions were performed:

'_exptl_crystal_density_meas' value 'none' was changed to '?' - the
value is perceived as not measured.

Automatic conversion script
Id: cif_fix_values 3008 2015-01-20 13:52:24Z robertas 
;
_cod_original_cell_volume 2768.4(16)
_cod_original_sg_symbol_H-M P2(1)/c
_cod_database_code 1513893

loop_
_symmetry_equiv_pos_as_xyz
'x, y, z'
'-x, y+1/2, -z+1/2'
'-x, -y, -z'
'x, -y-1/2, z-1/2'

loop_
_atom_site_label
_atom_site_type_symbol
_atom_site_fract_x
_atom_site_fract_y
_atom_site_fract_z
_atom_site_U_iso_or_equiv
_atom_site_adp_type
_atom_site_occupancy
_atom_site_symmetry_multiplicity
_atom_site_calc_flag
_atom_site_refinement_flags
Fe1 Fe 0.16458(5) 0.51295(10) 0.04927(6) 0.0376(4) Uani 1 1 d .
Fe2 Fe 0.18192(6) 0.51227(10) 0.21542(6) 0.0406(4) Uani 1 1 d .
Si1 Si 0.08728(12) 0.2297(2) 0.14555(15) 0.0489(6) Uani 1 1 d .
Si2 Si 0.26452(12) 0.2371(2) 0.11950(15) 0.0504(6) Uani 1 1 d .
Cl1 Cl 0.5135(3) 0.4718(8) 0.2284(5) 0.221(3) Uani 1 1 d .
Cl2 Cl 0.5985(3) 0.6718(8) 0.1473(4) 0.224(3) Uani 1 1 d .
O1 O 0.1472(3) 0.7980(6) -0.0091(4) 0.0722(18) Uani 1 1 d .
O2 O 0.1888(4) 0.7962(6) 0.2789(4) 0.0719(18) Uani 1 1 d .
O3 O 0.0469(3) 0.6069(6) 0.1511(4) 0.0616(16) Uani 1 1 d .
C1 C 0.2017(4) 0.3055(7) 0.0324(4) 0.0407(18) Uani 1 1 d .
C2 C 0.1288(4) 0.3032(7) 0.0436(5) 0.0414(18) Uani 1 1 d .
C3 C 0.0979(4) 0.3801(8) -0.0296(5) 0.049(2) Uani 1 1 d .
H3 H 0.0486 0.3942 -0.0407 0.059 Uiso 1 1 calc R
C4 C 0.1509(5) 0.4332(9) -0.0830(5) 0.053(2) Uani 1 1 d .
H4 H 0.1444 0.4891 -0.1380 0.063 Uiso 1 1 calc R
C5 C 0.2143(5) 0.3849(8) -0.0466(5) 0.050(2) Uani 1 1 d .
H5 H 0.2592 0.4028 -0.0716 0.061 Uiso 1 1 calc R
C6 C -0.0023(5) 0.2874(11) 0.1571(7) 0.079(3) Uani 1 1 d .
H6A H -0.0318 0.2329 0.1178 0.118 Uiso 1 1 calc R
H6B H -0.0062 0.3844 0.1410 0.118 Uiso 1 1 calc R
H6C H -0.0154 0.2749 0.2184 0.118 Uiso 1 1 calc R
C7 C 0.0841(6) 0.0377(9) 0.1442(7) 0.075(3) Uani 1 1 d .
H7A H 0.0606 0.0050 0.1960 0.113 Uiso 1 1 calc R
H7B H 0.1299 0.0011 0.1456 0.113 Uiso 1 1 calc R
H7C H 0.0602 0.0066 0.0903 0.113 Uiso 1 1 calc R
C8 C 0.1486(4) 0.3013(8) 0.2327(5) 0.048(2) Uani 1 1 d .
C9 C 0.2224(4) 0.3048(8) 0.2229(5) 0.050(2) Uani 1 1 d .
C10 C 0.2514(5) 0.3868(9) 0.2945(5) 0.059(2) Uani 1 1 d .
H10 H 0.3003 0.4055 0.3059 0.071 Uiso 1 1 calc R
C11 C 0.1970(5) 0.4351(9) 0.3466(5) 0.060(2) Uani 1 1 d .
H11 H 0.2020 0.4924 0.4012 0.072 Uiso 1 1 calc R
C12 C 0.1346(5) 0.3806(9) 0.3108(5) 0.057(2) Uani 1 1 d .
H12 H 0.0893 0.3950 0.3358 0.069 Uiso 1 1 calc R
C13 C 0.2687(5) 0.0430(9) 0.1185(7) 0.078(3) Uani 1 1 d .
H13A H 0.2985 0.0129 0.0721 0.116 Uiso 1 1 calc R
H13B H 0.2236 0.0056 0.1069 0.116 Uiso 1 1 calc R
H13C H 0.2861 0.0102 0.1760 0.116 Uiso 1 1 calc R
C14 C 0.3520(5) 0.3039(11) 0.1046(7) 0.076(3) Uani 1 1 d .
H14A H 0.3761 0.3070 0.1620 0.114 Uiso 1 1 calc R
H14B H 0.3497 0.3963 0.0793 0.114 Uiso 1 1 calc R
H14C H 0.3758 0.2432 0.0646 0.114 Uiso 1 1 calc R
C15 C 0.1545(4) 0.6839(8) 0.0130(5) 0.048(2) Uani 1 1 d .
C16 C 0.1032(4) 0.5650(8) 0.1445(4) 0.0413(18) Uani 1 1 d .
C17 C 0.1861(4) 0.6850(9) 0.2526(5) 0.049(2) Uani 1 1 d .
C18 C 0.2404(4) 0.5755(8) 0.1212(5) 0.046(2) Uani 1 1 d .
C19 C 0.3008(5) 0.6442(8) 0.1211(5) 0.052(2) Uani 1 1 d .
H19 H 0.3218 0.6556 0.1778 0.062 Uiso 1 1 calc R
C20 C 0.3390(4) 0.7038(9) 0.0469(6) 0.056(2) Uani 1 1 d .
C21 C 0.4012(5) 0.7693(11) 0.0687(8) 0.086(3) Uani 1 1 d .
H21 H 0.4178 0.7693 0.1282 0.104 Uiso 1 1 calc R
C22 C 0.4380(7) 0.8332(14) 0.0040(12) 0.121(5) Uani 1 1 d .
H22 H 0.4794 0.8759 0.0199 0.145 Uiso 1 1 calc R
C23 C 0.4145(8) 0.8356(17) -0.0858(10) 0.124(5) Uani 1 1 d .
H23 H 0.4403 0.8771 -0.1302 0.149 Uiso 1 1 calc R
C24 C 0.3538(7) 0.7762(13) -0.1066(8) 0.101(4) Uani 1 1 d .
H24 H 0.3361 0.7840 -0.1654 0.121 Uiso 1 1 calc R
C25 C 0.3157(5) 0.7029(10) -0.0432(6) 0.069(3) Uani 1 1 d .
H25 H 0.2761 0.6551 -0.0608 0.083 Uiso 1 1 calc R
C26 C 0.5430(10) 0.5358(19) 0.1265(11) 0.166(8) Uani 1 1 d .
H26A H 0.5662 0.4618 0.0946 0.199 Uiso 1 1 calc R
H26B H 0.5046 0.5676 0.0888 0.199 Uiso 1 1 calc R

loop_
_atom_site_aniso_label
_atom_site_aniso_U_11
_atom_site_aniso_U_22
_atom_site_aniso_U_33
_atom_site_aniso_U_23
_atom_site_aniso_U_13
_atom_site_aniso_U_12
Fe1 0.0682(8) 0.0220(6) 0.0226(5) -0.0001(4) 0.0016(4) 0.0031(5)
Fe2 0.0739(8) 0.0251(6) 0.0227(5) 0.0004(4) 0.0011(5) 0.0071(5)
Si1 0.0720(16) 0.0293(12) 0.0458(12) 0.0065(10) 0.0081(11) -0.0014(10)
Si2 0.0713(16) 0.0319(13) 0.0480(13) -0.0019(10) 0.0038(11) 0.0125(11)
Cl1 0.236(6) 0.245(8) 0.186(6) 0.011(5) 0.070(5) -0.003(5)
Cl2 0.226(6) 0.265(8) 0.185(5) -0.077(5) 0.055(4) -0.088(5)
O1 0.125(6) 0.037(4) 0.054(4) 0.008(3) -0.004(3) 0.004(3)
O2 0.132(6) 0.032(4) 0.052(4) -0.011(3) 0.002(3) 0.007(3)
O3 0.066(4) 0.067(4) 0.052(3) -0.006(3) 0.000(3) 0.023(3)
C1 0.071(6) 0.021(4) 0.030(4) -0.007(3) 0.006(3) -0.002(4)
C2 0.065(5) 0.022(4) 0.036(4) -0.001(3) -0.002(3) 0.005(3)
C3 0.077(6) 0.033(4) 0.035(4) -0.002(3) -0.011(4) 0.001(4)
C4 0.097(7) 0.038(5) 0.024(4) -0.006(3) 0.000(4) -0.008(5)
C5 0.085(6) 0.036(5) 0.032(4) -0.012(3) 0.011(4) -0.002(4)
C6 0.073(7) 0.082(7) 0.082(7) 0.014(6) 0.020(5) 0.002(6)
C7 0.116(8) 0.032(5) 0.078(7) -0.003(5) 0.010(6) -0.007(5)
C8 0.073(6) 0.033(4) 0.040(4) 0.007(4) 0.012(4) 0.009(4)
C9 0.080(6) 0.030(4) 0.039(4) 0.000(3) 0.004(4) 0.004(4)
C10 0.084(7) 0.055(6) 0.038(4) 0.005(4) -0.009(4) 0.015(5)
C11 0.106(8) 0.042(5) 0.033(4) 0.004(4) -0.004(5) 0.006(5)
C12 0.093(7) 0.045(5) 0.034(4) 0.011(4) 0.014(4) 0.013(5)
C13 0.107(8) 0.041(5) 0.084(7) -0.012(5) -0.004(6) 0.030(5)
C14 0.078(7) 0.067(7) 0.082(7) -0.003(6) 0.007(5) 0.025(5)
C15 0.097(7) 0.018(4) 0.028(4) 0.006(3) -0.005(4) 0.004(4)
C16 0.073(6) 0.024(4) 0.026(3) 0.002(3) -0.001(4) 0.004(4)
C17 0.084(6) 0.041(5) 0.023(4) -0.004(3) 0.001(4) 0.010(4)
C18 0.075(6) 0.037(5) 0.027(4) 0.001(3) 0.008(4) 0.009(4)
C19 0.076(6) 0.041(5) 0.038(4) -0.006(4) -0.004(4) 0.000(4)
C20 0.068(6) 0.040(5) 0.062(5) 0.008(4) 0.010(4) 0.004(4)
C21 0.086(8) 0.063(7) 0.110(9) -0.005(6) 0.004(7) -0.024(6)
C22 0.101(10) 0.095(10) 0.167(15) 0.012(10) 0.024(10) -0.043(8)
C23 0.114(11) 0.140(13) 0.120(11) 0.069(10) 0.032(9) -0.028(9)
C24 0.126(10) 0.103(10) 0.074(7) 0.042(7) 0.019(7) -0.010(8)
C25 0.080(7) 0.065(6) 0.063(6) 0.018(5) 0.011(5) -0.005(5)
C26 0.210(18) 0.148(15) 0.134(14) -0.054(13) -0.057(13) 0.065(14)

loop_
_atom_type_symbol
_atom_type_description
_atom_type_scat_dispersion_real
_atom_type_scat_dispersion_imag
_atom_type_scat_source
C C 0.0033 0.0016 'International Tables Vol C Tables 4.2.6.8 and 6.1.1.4'
H H 0.0000 0.0000 'International Tables Vol C Tables 4.2.6.8 and 6.1.1.4'
O O 0.0106 0.0060 'International Tables Vol C Tables 4.2.6.8 and 6.1.1.4'
Si Si 0.0817 0.0704 'International Tables Vol C Tables 4.2.6.8 and 6.1.1.4'
Cl Cl 0.1484 0.1585 'International Tables Vol C Tables 4.2.6.8 and 6.1.1.4'
Fe Fe 0.3463 0.8444 'International Tables Vol C Tables 4.2.6.8 and 6.1.1.4'

loop_
_geom_angle_atom_site_label_1
_geom_angle_atom_site_label_2
_geom_angle_atom_site_label_3
_geom_angle
C15 Fe1 C18 87.4(4)
C15 Fe1 C16 85.3(3)
C18 Fe1 C16 90.0(3)
C15 Fe1 C4 92.5(3)
C18 Fe1 C4 135.2(3)
C16 Fe1 C4 134.7(3)
C15 Fe1 C2 147.8(3)
C18 Fe1 C2 124.8(3)
C16 Fe1 C2 93.5(3)
C4 Fe1 C2 65.9(3)
C15 Fe1 C1 151.5(3)
C18 Fe1 C1 95.6(3)
C16 Fe1 C1 122.9(3)
C4 Fe1 C1 65.7(3)
C2 Fe1 C1 39.6(3)
C15 Fe1 C5 112.6(3)
C18 Fe1 C5 101.1(3)
C16 Fe1 C5 159.1(3)
C4 Fe1 C5 38.8(3)
C2 Fe1 C5 65.7(3)
C1 Fe1 C5 39.0(3)
C15 Fe1 C3 109.3(3)
C18 Fe1 C3 161.2(3)
C16 Fe1 C3 99.8(3)
C4 Fe1 C3 38.9(3)
C2 Fe1 C3 39.1(3)
C1 Fe1 C3 65.6(3)
C5 Fe1 C3 65.0(3)
C15 Fe1 Fe2 108.8(2)
C18 Fe1 Fe2 50.3(2)
C16 Fe1 Fe2 49.2(2)
C4 Fe1 Fe2 158.7(2)
C2 Fe1 Fe2 94.06(19)
C1 Fe1 Fe2 94.48(18)
C5 Fe1 Fe2 127.7(2)
C3 Fe1 Fe2 127.1(2)
C17 Fe2 C16 87.3(3)
C17 Fe2 C18 84.8(3)
C16 Fe2 C18 90.2(3)
C17 Fe2 C11 92.1(3)
C16 Fe2 C11 134.0(4)
C18 Fe2 C11 135.6(4)
C17 Fe2 C12 111.6(3)
C16 Fe2 C12 99.4(3)
C18 Fe2 C12 161.2(3)
C11 Fe2 C12 39.1(3)
C17 Fe2 C10 109.6(3)
C16 Fe2 C10 160.2(3)
C18 Fe2 C10 101.1(3)
C11 Fe2 C10 39.0(3)
C12 Fe2 C10 65.5(4)
C17 Fe2 C9 148.2(4)
C16 Fe2 C9 124.5(3)
C18 Fe2 C9 95.8(3)
C11 Fe2 C9 65.4(3)
C12 Fe2 C9 65.4(3)
C10 Fe2 C9 38.9(3)
C17 Fe2 C8 150.2(3)
C16 Fe2 C8 94.2(3)
C18 Fe2 C8 124.9(3)
C11 Fe2 C8 65.8(3)
C12 Fe2 C8 38.8(3)
C10 Fe2 C8 66.0(3)
C9 Fe2 C8 39.8(3)
C17 Fe2 Fe1 108.4(2)
C16 Fe2 Fe1 50.7(2)
C18 Fe2 Fe1 49.0(2)
C11 Fe2 Fe1 159.5(3)
C12 Fe2 Fe1 127.9(3)
C10 Fe2 Fe1 127.7(2)
C9 Fe2 Fe1 95.3(2)
C8 Fe2 Fe1 95.1(2)
C7 Si1 C6 105.6(5)
C7 Si1 C8 113.2(4)
C6 Si1 C8 114.6(4)
C7 Si1 C2 112.4(4)
C6 Si1 C2 113.5(4)
C8 Si1 C2 97.8(3)
C14 Si2 C13 107.7(5)
C14 Si2 C1 112.7(4)
C13 Si2 C1 111.8(4)
C14 Si2 C9 114.2(4)
C13 Si2 C9 111.8(4)
C1 Si2 C9 98.5(3)
C5 C1 C2 107.5(7)
C5 C1 Si2 128.9(6)
C2 C1 Si2 123.0(5)
C5 C1 Fe1 70.6(4)
C2 C1 Fe1 70.0(4)
Si2 C1 Fe1 117.6(3)
C3 C2 C1 107.5(7)
C3 C2 Si1 128.4(6)
C1 C2 Si1 123.7(5)
C3 C2 Fe1 71.0(4)
C1 C2 Fe1 70.4(4)
Si1 C2 Fe1 118.2(3)
C4 C3 C2 108.1(7)
C4 C3 Fe1 69.5(4)
C2 C3 Fe1 69.9(4)
C4 C3 H3 126.0
C2 C3 H3 126.0
Fe1 C3 H3 126.0
C5 C4 C3 108.5(7)
C5 C4 Fe1 71.3(4)
C3 C4 Fe1 71.5(4)
C5 C4 H4 125.7
C3 C4 H4 125.7
Fe1 C4 H4 125.7
C4 C5 C1 108.5(7)
C4 C5 Fe1 69.8(4)
C1 C5 Fe1 70.4(4)
C4 C5 H5 125.8
C1 C5 H5 125.8
Fe1 C5 H5 125.8
Si1 C6 H6A 109.5
Si1 C6 H6B 109.5
H6A C6 H6B 109.5
Si1 C6 H6C 109.5
H6A C6 H6C 109.5
H6B C6 H6C 109.5
Si1 C7 H7A 109.5
Si1 C7 H7B 109.5
H7A C7 H7B 109.5
Si1 C7 H7C 109.5
H7A C7 H7C 109.5
H7B C7 H7C 109.5
C12 C8 C9 106.8(7)
C12 C8 Si1 128.7(7)
C9 C8 Si1 123.8(5)
C12 C8 Fe2 70.2(5)
C9 C8 Fe2 70.1(4)
Si1 C8 Fe2 117.0(4)
C10 C9 C8 108.1(7)
C10 C9 Si2 128.7(7)
C8 C9 Si2 122.4(6)
C10 C9 Fe2 70.4(5)
C8 C9 Fe2 70.1(4)
Si2 C9 Fe2 116.7(4)
C11 C10 C9 107.4(8)
C11 C10 Fe2 68.9(5)
C9 C10 Fe2 70.7(5)
C11 C10 H10 126.3
C9 C10 H10 126.3
Fe2 C10 H10 126.3
C10 C11 C12 109.3(8)
C10 C11 Fe2 72.1(5)
C12 C11 Fe2 71.8(4)
C10 C11 H11 125.3
C12 C11 H11 125.3
Fe2 C11 H11 125.3
C11 C12 C8 108.4(8)
C11 C12 Fe2 69.1(5)
C8 C12 Fe2 71.0(4)
C11 C12 H12 125.8
C8 C12 H12 125.8
Fe2 C12 H12 125.8
Si2 C13 H13A 109.5
Si2 C13 H13B 109.5
H13A C13 H13B 109.5
Si2 C13 H13C 109.5
H13A C13 H13C 109.5
H13B C13 H13C 109.5
Si2 C14 H14A 109.5
Si2 C14 H14B 109.5
H14A C14 H14B 109.5
Si2 C14 H14C 109.5
H14A C14 H14C 109.5
H14B C14 H14C 109.5
O1 C15 Fe1 178.4(7)
O3 C16 Fe2 141.6(6)
O3 C16 Fe1 138.3(6)
Fe2 C16 Fe1 80.1(3)
O2 C17 Fe2 178.4(7)
C19 C18 Fe1 145.2(6)
C19 C18 Fe2 133.7(6)
Fe1 C18 Fe2 80.7(3)
C18 C19 C20 131.0(8)
C18 C19 H19 114.5
C20 C19 H19 114.5
C21 C20 C25 118.6(9)
C21 C20 C19 117.5(9)
C25 C20 C19 123.9(8)
C22 C21 C20 120.8(12)
C22 C21 H21 119.6
C20 C21 H21 119.6
C21 C22 C23 121.1(12)
C21 C22 H22 119.5
C23 C22 H22 119.5
C24 C23 C22 118.2(11)
C24 C23 H23 120.9
C22 C23 H23 120.9
C23 C24 C25 122.7(12)
C23 C24 H24 118.6
C25 C24 H24 118.6
C20 C25 C24 118.3(10)
C20 C25 H25 120.9
C24 C25 H25 120.9
Cl2 C26 Cl1 109.5(9)
Cl2 C26 H26A 109.8
Cl1 C26 H26A 109.8
Cl2 C26 H26B 109.8
Cl1 C26 H26B 109.8
H26A C26 H26B 108.2

loop_
_geom_bond_atom_site_label_1
_geom_bond_atom_site_label_2
_geom_bond_distance
Fe1 C15 1.730(7)
Fe1 C18 1.894(8)
Fe1 C16 1.946(8)
Fe1 C4 2.113(7)
Fe1 C2 2.125(7)
Fe1 C1 2.130(7)
Fe1 C5 2.133(7)
Fe1 C3 2.140(8)
Fe1 Fe2 2.4759(14)
Fe2 C17 1.743(8)
Fe2 C16 1.903(8)
Fe2 C18 1.931(7)
Fe2 C11 2.092(8)
Fe2 C12 2.128(8)
Fe2 C10 2.134(8)
Fe2 C9 2.137(8)
Fe2 C8 2.138(8)
Si1 C7 1.837(9)
Si1 C6 1.848(9)
Si1 C8 1.865(9)
Si1 C2 1.875(7)
Si2 C14 1.845(10)
Si2 C13 1.858(9)
Si2 C1 1.870(8)
Si2 C9 1.878(8)
Cl1 C26 1.745(19)
Cl2 C26 1.715(19)
O1 C15 1.147(9)
O2 C17 1.132(9)
O3 C16 1.178(8)
C1 C5 1.424(10)
C1 C2 1.440(10)
C2 C3 1.429(10)
C3 C4 1.418(11)
C3 H3 0.9800
C4 C5 1.412(11)
C4 H4 0.9800
C5 H5 0.9800
C6 H6A 0.9600
C6 H6B 0.9600
C6 H6C 0.9600
C7 H7A 0.9600
C7 H7B 0.9600
C7 H7C 0.9600
C8 C12 1.418(10)
C8 C9 1.454(11)
C9 C10 1.423(11)
C10 C11 1.412(12)
C10 H10 0.9800
C11 C12 1.413(12)
C11 H11 0.9800
C12 H12 0.9800
C13 H13A 0.9600
C13 H13B 0.9600
C13 H13C 0.9600
C14 H14A 0.9600
C14 H14B 0.9600
C14 H14C 0.9600
C18 C19 1.351(11)
C19 C20 1.465(11)
C19 H19 0.9300
C20 C21 1.395(13)
C20 C25 1.398(12)
C21 C22 1.362(16)
C21 H21 0.9300
C22 C23 1.395(19)
C22 H22 0.9300
C23 C24 1.342(17)
C23 H23 0.9300
C24 C25 1.404(13)
C24 H24 0.9300
C25 H25 0.9300
C26 H26A 0.9700
C26 H26B 0.9700

loop_
_geom_torsion_atom_site_label_1
_geom_torsion_atom_site_label_2
_geom_torsion_atom_site_label_3
_geom_torsion_atom_site_label_4
_geom_torsion
C15 Fe1 Fe2 C17 -4.5(4)
C18 Fe1 Fe2 C17 65.4(4)
C16 Fe1 Fe2 C17 -70.3(4)
C4 Fe1 Fe2 C17 179.6(7)
C2 Fe1 Fe2 C17 -161.4(4)
C1 Fe1 Fe2 C17 158.9(4)
C5 Fe1 Fe2 C17 136.4(4)
C3 Fe1 Fe2 C17 -138.5(4)
C15 Fe1 Fe2 C16 65.8(4)
C18 Fe1 Fe2 C16 135.7(4)
C4 Fe1 Fe2 C16 -110.0(7)
C2 Fe1 Fe2 C16 -91.1(4)
C1 Fe1 Fe2 C16 -130.7(4)
C5 Fe1 Fe2 C16 -153.2(4)
C3 Fe1 Fe2 C16 -68.2(4)
C15 Fe1 Fe2 C18 -69.9(4)
C16 Fe1 Fe2 C18 -135.7(4)
C4 Fe1 Fe2 C18 114.2(7)
C2 Fe1 Fe2 C18 133.2(4)
C1 Fe1 Fe2 C18 93.5(4)
C5 Fe1 Fe2 C18 71.0(4)
C3 Fe1 Fe2 C18 156.1(4)
C15 Fe1 Fe2 C11 177.8(9)
C18 Fe1 Fe2 C11 -112.3(8)
C16 Fe1 Fe2 C11 112.0(8)
C4 Fe1 Fe2 C11 1.9(10)
C2 Fe1 Fe2 C11 20.9(8)
C1 Fe1 Fe2 C11 -18.8(8)
C5 Fe1 Fe2 C11 -41.3(8)
C3 Fe1 Fe2 C11 43.8(8)
C15 Fe1 Fe2 C12 134.2(4)
C18 Fe1 Fe2 C12 -155.9(4)
C16 Fe1 Fe2 C12 68.3(4)
C4 Fe1 Fe2 C12 -41.7(8)
C2 Fe1 Fe2 C12 -22.7(4)
C1 Fe1 Fe2 C12 -62.4(4)
C5 Fe1 Fe2 C12 -84.9(4)
C3 Fe1 Fe2 C12 0.2(4)
C15 Fe1 Fe2 C10 -139.4(5)
C18 Fe1 Fe2 C10 -69.5(5)
C16 Fe1 Fe2 C10 154.8(4)
C4 Fe1 Fe2 C10 44.7(8)
C2 Fe1 Fe2 C10 63.7(4)
C1 Fe1 Fe2 C10 24.0(4)
C5 Fe1 Fe2 C10 1.5(4)
C3 Fe1 Fe2 C10 86.6(4)
C15 Fe1 Fe2 C9 -163.0(4)
C18 Fe1 Fe2 C9 -93.1(4)
C16 Fe1 Fe2 C9 131.2(4)
C4 Fe1 Fe2 C9 21.1(7)
C2 Fe1 Fe2 C9 40.1(3)
C1 Fe1 Fe2 C9 0.4(3)
C5 Fe1 Fe2 C9 -22.1(4)
C3 Fe1 Fe2 C9 63.0(4)
C15 Fe1 Fe2 C8 157.1(4)
C18 Fe1 Fe2 C8 -133.0(4)
C16 Fe1 Fe2 C8 91.2(4)
C4 Fe1 Fe2 C8 -18.8(7)
C2 Fe1 Fe2 C8 0.1(3)
C1 Fe1 Fe2 C8 -39.5(3)
C5 Fe1 Fe2 C8 -62.0(4)
C3 Fe1 Fe2 C8 23.1(4)
C14 Si2 C1 C5 8.3(8)
C13 Si2 C1 C5 -113.2(7)
C9 Si2 C1 C5 129.2(7)
C14 Si2 C1 C2 -161.3(6)
C13 Si2 C1 C2 77.2(7)
C9 Si2 C1 C2 -40.5(6)
C14 Si2 C1 Fe1 -78.3(5)
C13 Si2 C1 Fe1 160.3(4)
C9 Si2 C1 Fe1 42.6(5)
C15 Fe1 C1 C5 -5.8(9)
C18 Fe1 C1 C5 -100.7(5)
C16 Fe1 C1 C5 165.7(5)
C4 Fe1 C1 C5 36.9(5)
C2 Fe1 C1 C5 117.8(6)
C3 Fe1 C1 C5 79.8(5)
Fe2 Fe1 C1 C5 -151.2(5)
C15 Fe1 C1 C2 -123.6(7)
C18 Fe1 C1 C2 141.5(4)
C16 Fe1 C1 C2 47.9(5)
C4 Fe1 C1 C2 -80.9(4)
C5 Fe1 C1 C2 -117.8(6)
C3 Fe1 C1 C2 -38.0(4)
Fe2 Fe1 C1 C2 91.0(4)
C15 Fe1 C1 Si2 118.8(7)
C18 Fe1 C1 Si2 23.9(4)
C16 Fe1 C1 Si2 -69.8(5)
C4 Fe1 C1 Si2 161.4(5)
C2 Fe1 C1 Si2 -117.6(6)
C5 Fe1 C1 Si2 124.6(7)
C3 Fe1 C1 Si2 -155.6(5)
Fe2 Fe1 C1 Si2 -26.7(4)
C5 C1 C2 C3 0.7(8)
Si2 C1 C2 C3 172.2(5)
Fe1 C1 C2 C3 61.7(5)
C5 C1 C2 Si1 -172.5(5)
Si2 C1 C2 Si1 -0.9(8)
Fe1 C1 C2 Si1 -111.4(5)
C5 C1 C2 Fe1 -61.0(5)
Si2 C1 C2 Fe1 110.6(5)
C7 Si1 C2 C3 110.7(7)
C6 Si1 C2 C3 -8.9(8)
C8 Si1 C2 C3 -130.1(7)
C7 Si1 C2 C1 -77.7(7)
C6 Si1 C2 C1 162.7(6)
C8 Si1 C2 C1 41.5(6)
C7 Si1 C2 Fe1 -161.9(5)
C6 Si1 C2 Fe1 78.4(6)
C8 Si1 C2 Fe1 -42.7(5)
C15 Fe1 C2 C3 14.6(8)
C18 Fe1 C2 C3 -166.4(5)
C16 Fe1 C2 C3 101.2(5)
C4 Fe1 C2 C3 -36.9(5)
C1 Fe1 C2 C3 -117.4(6)
C5 Fe1 C2 C3 -79.7(5)
Fe2 Fe1 C2 C3 150.5(4)
C15 Fe1 C2 C1 131.9(6)
C18 Fe1 C2 C1 -49.0(5)
C16 Fe1 C2 C1 -141.4(4)
C4 Fe1 C2 C1 80.4(5)
C5 Fe1 C2 C1 37.7(4)
C3 Fe1 C2 C1 117.3(6)
Fe2 Fe1 C2 C1 -92.1(4)
C15 Fe1 C2 Si1 -109.6(6)
C18 Fe1 C2 Si1 69.5(5)
C16 Fe1 C2 Si1 -22.9(5)
C4 Fe1 C2 Si1 -161.1(5)
C1 Fe1 C2 Si1 118.5(6)
C5 Fe1 C2 Si1 156.2(5)
C3 Fe1 C2 Si1 -124.2(7)
Fe2 Fe1 C2 Si1 26.4(4)
C1 C2 C3 C4 -2.1(8)
Si1 C2 C3 C4 170.6(6)
Fe1 C2 C3 C4 59.2(5)
C1 C2 C3 Fe1 -61.3(5)
Si1 C2 C3 Fe1 111.4(6)
C15 Fe1 C3 C4 68.9(6)
C18 Fe1 C3 C4 -82.5(10)
C16 Fe1 C3 C4 157.2(5)
C2 Fe1 C3 C4 -119.3(7)
C1 Fe1 C3 C4 -80.9(5)
C5 Fe1 C3 C4 -37.8(5)
Fe2 Fe1 C3 C4 -157.3(4)
C15 Fe1 C3 C2 -171.8(5)
C18 Fe1 C3 C2 36.8(11)
C16 Fe1 C3 C2 -83.4(5)
C4 Fe1 C3 C2 119.3(7)
C1 Fe1 C3 C2 38.4(4)
C5 Fe1 C3 C2 81.5(5)
Fe2 Fe1 C3 C2 -38.0(5)
C2 C3 C4 C5 2.7(8)
Fe1 C3 C4 C5 62.2(5)
C2 C3 C4 Fe1 -59.4(5)
C15 Fe1 C4 C5 124.1(5)
C18 Fe1 C4 C5 35.3(7)
C16 Fe1 C4 C5 -150.1(5)
C2 Fe1 C4 C5 -80.6(5)
C1 Fe1 C4 C5 -37.0(5)
C3 Fe1 C4 C5 -117.7(7)
Fe2 Fe1 C4 C5 -59.8(9)
C15 Fe1 C4 C3 -118.2(5)
C18 Fe1 C4 C3 153.0(5)
C16 Fe1 C4 C3 -32.4(7)
C2 Fe1 C4 C3 37.1(5)
C1 Fe1 C4 C3 80.7(5)
C5 Fe1 C4 C3 117.7(7)
Fe2 Fe1 C4 C3 57.9(9)
C3 C4 C5 C1 -2.3(8)
Fe1 C4 C5 C1 60.0(5)
C3 C4 C5 Fe1 -62.3(5)
C2 C1 C5 C4 1.0(8)
Si2 C1 C5 C4 -169.9(5)
Fe1 C1 C5 C4 -59.6(5)
C2 C1 C5 Fe1 60.6(5)
Si2 C1 C5 Fe1 -110.3(6)
C15 Fe1 C5 C4 -63.7(6)
C18 Fe1 C5 C4 -155.5(5)
C16 Fe1 C5 C4 83.7(10)
C2 Fe1 C5 C4 81.1(5)
C1 Fe1 C5 C4 119.3(7)
C3 Fe1 C5 C4 37.9(5)
Fe2 Fe1 C5 C4 156.6(4)
C15 Fe1 C5 C1 177.0(5)
C18 Fe1 C5 C1 85.2(5)
C16 Fe1 C5 C1 -35.7(11)
C4 Fe1 C5 C1 -119.3(7)
C2 Fe1 C5 C1 -38.2(4)
C3 Fe1 C5 C1 -81.4(5)
Fe2 Fe1 C5 C1 37.3(6)
C7 Si1 C8 C12 -113.8(8)
C6 Si1 C8 C12 7.4(9)
C2 Si1 C8 C12 127.7(7)
C7 Si1 C8 C9 77.6(7)
C6 Si1 C8 C9 -161.3(6)
C2 Si1 C8 C9 -41.0(7)
C7 Si1 C8 Fe2 160.8(4)
C6 Si1 C8 Fe2 -78.1(5)
C2 Si1 C8 Fe2 42.2(5)
C17 Fe2 C8 C12 -7.9(10)
C16 Fe2 C8 C12 -99.8(5)
C18 Fe2 C8 C12 167.0(5)
C11 Fe2 C8 C12 37.1(5)
C10 Fe2 C8 C12 80.0(5)
C9 Fe2 C8 C12 117.2(7)
Fe1 Fe2 C8 C12 -150.7(5)
C17 Fe2 C8 C9 -125.1(7)
C16 Fe2 C8 C9 143.0(4)
C18 Fe2 C8 C9 49.8(6)
C11 Fe2 C8 C9 -80.1(5)
C12 Fe2 C8 C9 -117.2(7)
C10 Fe2 C8 C9 -37.1(4)
Fe1 Fe2 C8 C9 92.1(4)
C17 Fe2 C8 Si1 116.3(7)
C16 Fe2 C8 Si1 24.4(4)
C18 Fe2 C8 Si1 -68.8(6)
C11 Fe2 C8 Si1 161.3(6)
C12 Fe2 C8 Si1 124.2(7)
C10 Fe2 C8 Si1 -155.8(5)
C9 Fe2 C8 Si1 -118.6(6)
Fe1 Fe2 C8 Si1 -26.5(4)
C12 C8 C9 C10 -0.5(8)
Si1 C8 C9 C10 170.3(6)
Fe2 C8 C9 C10 60.5(5)
C12 C8 C9 Si2 -170.6(5)
Si1 C8 C9 Si2 0.2(9)
Fe2 C8 C9 Si2 -109.6(5)
C12 C8 C9 Fe2 -61.0(5)
Si1 C8 C9 Fe2 109.8(5)
C14 Si2 C9 C10 -7.5(9)
C13 Si2 C9 C10 115.2(8)
C1 Si2 C9 C10 -127.2(7)
C14 Si2 C9 C8 160.5(6)
C13 Si2 C9 C8 -76.9(7)
C1 Si2 C9 C8 40.8(7)
C14 Si2 C9 Fe2 78.0(6)
C13 Si2 C9 Fe2 -159.3(5)
C1 Si2 C9 Fe2 -41.7(5)
C17 Fe2 C9 C10 11.0(9)
C16 Fe2 C9 C10 -165.3(5)
C18 Fe2 C9 C10 100.5(5)
C11 Fe2 C9 C10 -37.5(5)
C12 Fe2 C9 C10 -80.7(5)
C8 Fe2 C9 C10 -118.6(7)
Fe1 Fe2 C9 C10 149.7(5)
C17 Fe2 C9 C8 129.6(7)
C16 Fe2 C9 C8 -46.7(5)
C18 Fe2 C9 C8 -140.9(5)
C11 Fe2 C9 C8 81.0(5)
C12 Fe2 C9 C8 37.8(4)
C10 Fe2 C9 C8 118.6(7)
Fe1 Fe2 C9 C8 -91.7(4)
C17 Fe2 C9 Si2 -113.3(6)
C16 Fe2 C9 Si2 70.4(6)
C18 Fe2 C9 Si2 -23.8(5)
C11 Fe2 C9 Si2 -161.8(6)
C12 Fe2 C9 Si2 155.0(6)
C10 Fe2 C9 Si2 -124.3(8)
C8 Fe2 C9 Si2 117.1(6)
Fe1 Fe2 C9 Si2 25.5(4)
C8 C9 C10 C11 -1.0(9)
Si2 C9 C10 C11 168.3(6)
Fe2 C9 C10 C11 59.3(6)
C8 C9 C10 Fe2 -60.3(5)
Si2 C9 C10 Fe2 109.0(6)
C17 Fe2 C10 C11 67.7(6)
C16 Fe2 C10 C11 -80.1(11)
C18 Fe2 C10 C11 156.1(6)
C12 Fe2 C10 C11 -37.7(5)
C9 Fe2 C10 C11 -118.4(8)
C8 Fe2 C10 C11 -80.5(6)
Fe1 Fe2 C10 C11 -157.8(5)
C17 Fe2 C10 C9 -173.9(5)
C16 Fe2 C10 C9 38.3(11)
C18 Fe2 C10 C9 -85.5(5)
C11 Fe2 C10 C9 118.4(8)
C12 Fe2 C10 C9 80.7(5)
C8 Fe2 C10 C9 37.9(5)
Fe1 Fe2 C10 C9 -39.4(6)
C9 C10 C11 C12 2.1(9)
Fe2 C10 C11 C12 62.6(6)
C9 C10 C11 Fe2 -60.4(6)
C17 Fe2 C11 C10 -119.3(6)
C16 Fe2 C11 C10 152.4(5)
C18 Fe2 C11 C10 -34.6(8)
C12 Fe2 C11 C10 118.1(8)
C9 Fe2 C11 C10 37.4(5)
C8 Fe2 C11 C10 81.3(6)
Fe1 Fe2 C11 C10 58.5(11)
C17 Fe2 C11 C12 122.6(5)
C16 Fe2 C11 C12 34.3(7)
C18 Fe2 C11 C12 -152.8(5)
C10 Fe2 C11 C12 -118.1(8)
C9 Fe2 C11 C12 -80.7(5)
C8 Fe2 C11 C12 -36.8(5)
Fe1 Fe2 C11 C12 -59.6(10)
C10 C11 C12 C8 -2.5(9)
Fe2 C11 C12 C8 60.3(5)
C10 C11 C12 Fe2 -62.8(6)
C9 C8 C12 C11 1.8(9)
Si1 C8 C12 C11 -168.4(6)
Fe2 C8 C12 C11 -59.1(5)
C9 C8 C12 Fe2 60.9(5)
Si1 C8 C12 Fe2 -109.3(6)
C17 Fe2 C12 C11 -64.9(6)
C16 Fe2 C12 C11 -155.7(5)
C18 Fe2 C12 C11 84.4(12)
C10 Fe2 C12 C11 37.6(5)
C9 Fe2 C12 C11 80.6(5)
C8 Fe2 C12 C11 119.3(7)
Fe1 Fe2 C12 C11 157.5(4)
C17 Fe2 C12 C8 175.8(5)
C16 Fe2 C12 C8 85.0(5)
C18 Fe2 C12 C8 -35.0(13)
C11 Fe2 C12 C8 -119.3(7)
C10 Fe2 C12 C8 -81.7(5)
C9 Fe2 C12 C8 -38.7(5)
Fe1 Fe2 C12 C8 38.1(6)
C18 Fe1 C15 O1 -75(31)
C16 Fe1 C15 O1 15(31)
C4 Fe1 C15 O1 150(31)
C2 Fe1 C15 O1 104(31)
C1 Fe1 C15 O1 -172(100)
C5 Fe1 C15 O1 -176(100)
C3 Fe1 C15 O1 114(31)
Fe2 Fe1 C15 O1 -29(31)
C17 Fe2 C16 O3 -63.4(10)
C18 Fe2 C16 O3 -148.2(10)
C11 Fe2 C16 O3 26.8(12)
C12 Fe2 C16 O3 48.0(10)
C10 Fe2 C16 O3 86.4(14)
C9 Fe2 C16 O3 114.6(10)
C8 Fe2 C16 O3 86.8(10)
Fe1 Fe2 C16 O3 180.0(12)
C17 Fe2 C16 Fe1 116.6(3)
C18 Fe2 C16 Fe1 31.8(3)
C11 Fe2 C16 Fe1 -153.1(4)
C12 Fe2 C16 Fe1 -132.0(3)
C10 Fe2 C16 Fe1 -93.6(9)
C9 Fe2 C16 Fe1 -65.4(4)
C8 Fe2 C16 Fe1 -93.2(3)
C15 Fe1 C16 O3 60.1(9)
C18 Fe1 C16 O3 147.5(10)
C4 Fe1 C16 O3 -28.7(11)
C2 Fe1 C16 O3 -87.6(9)
C1 Fe1 C16 O3 -115.8(9)
C5 Fe1 C16 O3 -89.9(12)
C3 Fe1 C16 O3 -48.7(10)
Fe2 Fe1 C16 O3 -180.0(11)
C15 Fe1 C16 Fe2 -119.9(3)
C18 Fe1 C16 Fe2 -32.5(3)
C4 Fe1 C16 Fe2 151.3(3)
C2 Fe1 C16 Fe2 92.4(3)
C1 Fe1 C16 Fe2 64.1(4)
C5 Fe1 C16 Fe2 90.1(9)
C3 Fe1 C16 Fe2 131.3(3)
C16 Fe2 C17 O2 124(29)
C18 Fe2 C17 O2 -146(29)
C11 Fe2 C17 O2 -10(29)
C12 Fe2 C17 O2 24(29)
C10 Fe2 C17 O2 -46(29)
C9 Fe2 C17 O2 -53(29)
C8 Fe2 C17 O2 30(29)
Fe1 Fe2 C17 O2 170(100)
C15 Fe1 C18 C19 -54.4(11)
C16 Fe1 C18 C19 -139.6(11)
C4 Fe1 C18 C19 36.5(13)
C2 Fe1 C18 C19 126.2(10)
C1 Fe1 C18 C19 97.3(11)
C5 Fe1 C18 C19 58.2(11)
C3 Fe1 C18 C19 98.7(14)
Fe2 Fe1 C18 C19 -171.5(12)
C15 Fe1 C18 Fe2 117.2(3)
C16 Fe1 C18 Fe2 31.9(3)
C4 Fe1 C18 Fe2 -151.9(4)
C2 Fe1 C18 Fe2 -62.3(4)
C1 Fe1 C18 Fe2 -91.2(3)
C5 Fe1 C18 Fe2 -130.3(3)
C3 Fe1 C18 Fe2 -89.7(9)
C17 Fe2 C18 C19 53.3(9)
C16 Fe2 C18 C19 140.6(9)
C11 Fe2 C18 C19 -34.3(11)
C12 Fe2 C18 C19 -98.1(13)
C10 Fe2 C18 C19 -55.7(9)
C9 Fe2 C18 C19 -94.7(9)
C8 Fe2 C18 C19 -124.1(8)
Fe1 Fe2 C18 C19 173.3(10)
C17 Fe2 C18 Fe1 -120.0(3)
C16 Fe2 C18 Fe1 -32.7(3)
C11 Fe2 C18 Fe1 152.4(4)
C12 Fe2 C18 Fe1 88.6(11)
C10 Fe2 C18 Fe1 131.0(3)
C9 Fe2 C18 Fe1 92.0(3)
C8 Fe2 C18 Fe1 62.5(4)
Fe1 C18 C19 C20 -3.5(18)
Fe2 C18 C19 C20 -171.9(7)
C18 C19 C20 C21 -179.8(9)
C18 C19 C20 C25 2.5(15)
C25 C20 C21 C22 1.1(16)
C19 C20 C21 C22 -176.7(10)
C20 C21 C22 C23 0(2)
C21 C22 C23 C24 2(2)
C22 C23 C24 C25 -5(2)
C21 C20 C25 C24 -4.2(15)
C19 C20 C25 C24 173.5(9)
C23 C24 C25 C20 6.4(19)
